data_4001480
loop_
_publ_author_name
'Henderson, Wesley A.'
'Young, Jr., Victor G.'
'Passerini, Stefano'
'Trulove, Paul C.'
'De Long, Hugh C.'

_publ_section_title
;
 Plastic Phase Transitions inN-Ethyl-N-methylpyrrolidinium
 Bis(trifluoromethanesulfonyl)imide
;
_journal_issue 4
_journal_name_full 'Chemistry of Materials'
_journal_page_first 934
_journal_page_last 938
_journal_paper_doi 10.1021/cm051936f
_journal_volume 18
_journal_year 2006
_chemical_formula_moiety 'C7 H16 N, C2 F6 N O4 S2'
_chemical_formula_sum 'C9 H16 F6 N2 O4 S2'
_chemical_formula_weight 394.36
_chemical_name_common 04086bb
_chemical_name_systematic
;
N-ethyl-N-methylpyrrolidinium bis(trifluoromethanesulfonyl)imide
[Phase III]
;
_space_group_IT_number 2
_symmetry_cell_setting triclinic
_symmetry_space_group_name_Hall '-P 1'
_symmetry_space_group_name_H-M 'P -1'
_atom_sites_solution_hydrogens geom
_atom_sites_solution_primary direct
_atom_sites_solution_secondary difmap
_audit_creation_method SHELXL-97
_cell_angle_alpha 88.487(3)
_cell_angle_beta 73.119(3)
_cell_angle_gamma 68.294(3)
_cell_formula_units_Z 2
_cell_length_a 8.5425(14)
_cell_length_b 9.6978(16)
_cell_length_c 11.2219(18)
_cell_measurement_reflns_used 2885
_cell_measurement_temperature 213(2)
_cell_measurement_theta_max 22.8
_cell_measurement_theta_min 3.65
_cell_volume 823.1(2)
_computing_cell_refinement 'Bruker SMART'
_computing_data_collection 'Bruker SMART'
_computing_data_reduction 'Bruker SAINT'
_computing_molecular_graphics 'Bruker SHELXTL'
_computing_publication_material 'Bruker SHELXTL'
_computing_structure_refinement 'Bruker SHELXTL'
_computing_structure_solution 'Bruker SHELXTL'
_diffrn_ambient_temperature 213(2)
_diffrn_measured_fraction_theta_full 0.996
_diffrn_measured_fraction_theta_max 0.996
_diffrn_measurement_device_type 'CCD area detector'
_diffrn_measurement_method 'phi and omega scans'
_diffrn_radiation_monochromator graphite
_diffrn_radiation_source 'sealed tube'
_diffrn_radiation_type MoK\a
_diffrn_radiation_wavelength 0.71073
_diffrn_reflns_av_R_equivalents 0.0360
_diffrn_reflns_av_sigmaI/netI 0.0252
_diffrn_reflns_limit_h_max 10
_diffrn_reflns_limit_h_min -9
_diffrn_reflns_limit_k_max 11
_diffrn_reflns_limit_k_min -11
_diffrn_reflns_limit_l_max 13
_diffrn_reflns_limit_l_min 0
_diffrn_reflns_number 15256
_diffrn_reflns_theta_full 25.05
_diffrn_reflns_theta_max 25.05
_diffrn_reflns_theta_min 1.90
_exptl_absorpt_coefficient_mu 0.402
_exptl_absorpt_correction_T_max 0.9763
_exptl_absorpt_correction_T_min 0.8556
_exptl_absorpt_correction_type multi-scan
_exptl_absorpt_process_details 'TWINABS (Sheldrick, 2003)'
_exptl_crystal_colour Colorless
_exptl_crystal_density_diffrn 1.591
_exptl_crystal_density_method 'not measured'
_exptl_crystal_description Block
_exptl_crystal_F_000 404
_exptl_crystal_size_max 0.40
_exptl_crystal_size_mid 0.12
_exptl_crystal_size_min 0.06
_refine_diff_density_max 0.523
_refine_diff_density_min -0.398
_refine_diff_density_rms 0.085
_refine_ls_extinction_method none
_refine_ls_goodness_of_fit_ref 1.097
_refine_ls_hydrogen_treatment riding
_refine_ls_matrix_type full
_refine_ls_number_parameters 348
_refine_ls_number_reflns 2901
_refine_ls_number_restraints 412
_refine_ls_restrained_S_all 1.069
_refine_ls_R_factor_all 0.1166
_refine_ls_R_factor_gt 0.0864
_refine_ls_shift/su_max 0.004
_refine_ls_shift/su_mean 0.000
_refine_ls_structure_factor_coef Fsqd
_refine_ls_weighting_details 'calc w=1/[\s^2^(Fo^2^)+(0.1912P)^2^+0.0979P] where P=(Fo^2^+2Fc^2^)/3'
_refine_ls_weighting_scheme calc
_refine_ls_wR_factor_gt 0.2658
_refine_ls_wR_factor_ref 0.2931
_reflns_number_gt 1832
_reflns_number_total 2901
_reflns_threshold_expression >2sigma(I)
_cod_data_source_file cm051936fsi20050930_024207.cif
_cod_data_source_block 04086bb
_cod_depositor_comments
;
The following automatic conversions were performed:

'_symmetry_cell_setting' value 'Triclinic' changed to 'triclinic'
according to /home/saulius/struct/CIF-dictionaries/cif_core.dic
dictionary named 'cif_core.dic' version 2.4.1 from
2010-06-29.

'_exptl_absorpt_correction_type' value 'Multi-scan'
changed to 'multi-scan' according to
/home/saulius/struct/CIF-dictionaries/cif_core.dic dictionary named
'cif_core.dic' version 2.4.1 from 2010-06-29.

Automatic conversion script
Id: cif_fix_values 1715 2011-07-08 13:25:40Z adriana 
;
_cod_database_code 4001480

loop_
_symmetry_equiv_pos_as_xyz
'x, y, z'
'-x, -y, -z'

loop_
_atom_site_label
_atom_site_type_symbol
_atom_site_fract_x
_atom_site_fract_y
_atom_site_fract_z
_atom_site_U_iso_or_equiv
_atom_site_adp_type
_atom_site_occupancy
_atom_site_symmetry_multiplicity
_atom_site_calc_flag
_atom_site_refinement_flags
_atom_site_disorder_assembly
_atom_site_disorder_group
N1 N 0.7564(19) 0.326(2) 0.2023(9) 0.0795(12) Uani 0.50 1 d PD A 1
C1 C 0.631(2) 0.336(3) 0.1357(13) 0.132(8) Uani 0.50 1 d PD A 1
H1A H 0.5143 0.4113 0.1800 0.158 Uiso 0.50 1 calc PR A 1
H1B H 0.6189 0.2402 0.1293 0.158 Uiso 0.50 1 calc PR A 1
C2 C 0.699(3) 0.3797(18) 0.0096(13) 0.141(7) Uani 0.50 1 d PD A 1
H2A H 0.6382 0.4867 0.0055 0.169 Uiso 0.50 1 calc PR A 1
H2B H 0.6808 0.3246 -0.0539 0.169 Uiso 0.50 1 calc PR A 1
C3 C 0.892(3) 0.341(4) -0.0108(13) 0.182(10) Uani 0.50 1 d PD A 1
H3A H 0.9252 0.4233 -0.0470 0.218 Uiso 0.50 1 calc PR A 1
H3B H 0.9614 0.2517 -0.0692 0.218 Uiso 0.50 1 calc PR A 1
C4 C 0.9310(18) 0.313(2) 0.1207(14) 0.166(5) Uani 0.50 1 d PD A 1
H4A H 1.0213 0.2141 0.1185 0.200 Uiso 0.50 1 calc PR A 1
H4B H 0.9678 0.3892 0.1465 0.200 Uiso 0.50 1 calc PR A 1
C5 C 0.6761(19) 0.4839(14) 0.2682(13) 0.129(4) Uani 0.50 1 d PD A 1
H5A H 0.6259 0.5546 0.2137 0.194 Uiso 0.50 1 calc PR A 1
H5B H 0.7676 0.5073 0.2873 0.194 Uiso 0.50 1 calc PR A 1
H5C H 0.5842 0.4896 0.3450 0.194 Uiso 0.50 1 calc PR A 1
C6 C 0.782(2) 0.2227(18) 0.3055(13) 0.185(7) Uani 0.50 1 d PD A 1
H6A H 0.8491 0.1194 0.2690 0.222 Uiso 0.50 1 calc PR A 1
H6B H 0.8494 0.2493 0.3521 0.222 Uiso 0.50 1 calc PR A 1
C7 C 0.605(5) 0.237(6) 0.392(2) 0.177(9) Uani 0.50 1 d PD A 1
H7A H 0.6189 0.1543 0.4444 0.265 Uiso 0.50 1 calc PR A 1
H7B H 0.5278 0.2359 0.3439 0.265 Uiso 0.50 1 calc PR A 1
H7C H 0.5525 0.3301 0.4452 0.265 Uiso 0.50 1 calc PR A 1
N1' N 0.7523(19) 0.327(2) 0.2051(9) 0.0795(12) Uani 0.50 1 d PD B 2
C1' C 0.682(2) 0.267(3) 0.1246(13) 0.132(8) Uani 0.50 1 d PD B 2
H1C H 0.5547 0.3228 0.1435 0.158 Uiso 0.50 1 calc PR B 2
H1D H 0.7039 0.1623 0.1365 0.158 Uiso 0.50 1 calc PR B 2
C2' C 0.775(3) 0.284(2) -0.0054(13) 0.141(7) Uani 0.50 1 d PD B 2
H2C H 0.6941 0.3122 -0.0561 0.169 Uiso 0.50 1 calc PR B 2
H2D H 0.8733 0.1900 -0.0438 0.169 Uiso 0.50 1 calc PR B 2
C3' C 0.843(4) 0.404(3) 0.0042(12) 0.182(10) Uani 0.50 1 d PD B 2
H3C H 0.7763 0.4940 -0.0284 0.218 Uiso 0.50 1 calc PR B 2
H3D H 0.9680 0.3710 -0.0455 0.218 Uiso 0.50 1 calc PR B 2
C4' C 0.822(2) 0.4389(15) 0.1480(14) 0.166(5) Uani 0.50 1 d PD B 2
H4C H 0.9361 0.4234 0.1608 0.200 Uiso 0.50 1 calc PR B 2
H4D H 0.7389 0.5406 0.1801 0.200 Uiso 0.50 1 calc PR B 2
C5' C 0.9183(18) 0.1905(15) 0.2029(14) 0.129(4) Uani 0.50 1 d PD B 2
H5D H 1.0032 0.2227 0.2230 0.194 Uiso 0.50 1 calc PR B 2
H5E H 0.9703 0.1371 0.1203 0.194 Uiso 0.50 1 calc PR B 2
H5F H 0.8863 0.1253 0.2641 0.194 Uiso 0.50 1 calc PR B 2
C6' C 0.655(2) 0.377(2) 0.3427(13) 0.185(7) Uani 0.50 1 d PD B 2
H6C H 0.7167 0.4266 0.3767 0.222 Uiso 0.50 1 calc PR B 2
H6D H 0.5350 0.4484 0.3526 0.222 Uiso 0.50 1 calc PR B 2
C7' C 0.649(6) 0.244(5) 0.413(2) 0.177(9) Uani 0.50 1 d PD B 2
H7D H 0.5940 0.1921 0.3757 0.265 Uiso 0.50 1 calc PR B 2
H7E H 0.5812 0.2761 0.4995 0.265 Uiso 0.50 1 calc PR B 2
H7F H 0.7685 0.1767 0.4073 0.265 Uiso 0.50 1 calc PR B 2
F1 F 1.0401(9) 0.1794(6) 0.7079(5) 0.115(2) Uani 0.50 1 d PDU C -3
F2 F 1.0450(9) 0.1361(5) 0.5234(6) 0.123(2) Uani 0.50 1 d PDU C -3
F3 F 1.2319(5) 0.2127(6) 0.5549(7) 0.119(2) Uani 0.50 1 d PDU C -3
C8 C 1.0683(6) 0.2242(6) 0.5962(3) 0.0821(11) Uani 0.50 1 d PDU C -3
S1 S 0.9177(4) 0.4165(3) 0.5987(3) 0.0689(8) Uani 0.50 1 d PDU C -3
O1 O 0.9563(10) 0.4986(6) 0.6807(5) 0.103(2) Uani 0.50 1 d PDU C -3
O2 O 0.7479(6) 0.4099(6) 0.6424(7) 0.117(3) Uani 0.50 1 d PDU C -3
N2 N 0.9685(6) 0.4498(4) 0.4614(3) 0.0694(16) Uani 0.50 1 d PDU C -3
O3 O 1.2199(7) 0.5232(7) 0.4534(6) 0.103(2) Uani 0.50 1 d PDU C -3
O4 O 1.1707(9) 0.4768(7) 0.2623(4) 0.120(3) Uani 0.50 1 d PDU C -3
S2 S 1.0973(4) 0.5221(3) 0.3919(3) 0.0689(8) Uani 0.50 1 d PDU C -3
C9 C 0.9554(6) 0.7183(6) 0.3997(4) 0.0821(11) Uani 0.50 1 d PDU C -3
F4 F 0.8791(10) 0.7751(6) 0.5153(5) 0.133(2) Uani 0.50 1 d PDU C -3
F5 F 0.8331(8) 0.7324(7) 0.3478(8) 0.141(3) Uani 0.50 1 d PDU C -3
F6 F 1.0473(9) 0.7944(5) 0.3414(7) 0.139(3) Uani 0.50 1 d PDU C -3
F7 F 0.3430(9) 1.1095(6) 1.2378(5) 0.113(2) Uani 0.50 1 d PDU D -4
F8 F 0.2985(11) 0.9087(11) 1.2491(7) 0.158(4) Uani 0.50 1 d PDU D -4
F9 F 0.5002(10) 0.9270(11) 1.3124(4) 0.151(3) Uani 0.50 1 d PDU D -4
C10 C 0.4197(7) 0.9649(6) 1.2273(5) 0.0963(12) Uani 0.50 1 d PDU D -4
S3 S 0.5771(5) 0.8976(4) 1.0713(3) 0.0721(6) Uani 0.50 1 d PDU D -4
O5 O 0.6997(6) 0.9662(7) 1.0628(5) 0.0894(18) Uani 0.50 1 d PDU D -4
O6 O 0.6464(10) 0.7409(5) 1.0731(7) 0.130(3) Uani 0.50 1 d PDU D -4
N3 N 0.4624(6) 0.9529(5) 0.9840(4) 0.0697(15) Uani 0.50 1 d PDU D -4
O7 O 0.4360(10) 1.2162(5) 0.9784(6) 0.106(2) Uani 0.50 1 d PDU D -4
O8 O 0.2570(7) 1.1383(9) 0.8891(7) 0.126(3) Uani 0.50 1 d PDU D -4
S4 S 0.4156(5) 1.0986(4) 0.9210(3) 0.0721(6) Uani 0.50 1 d PDU D -4
C11 C 0.5873(8) 1.0521(6) 0.7696(5) 0.0963(12) Uani 0.50 1 d PDU D -4
F10 F 0.5617(11) 1.1663(9) 0.7037(6) 0.165(4) Uani 0.50 1 d PDU D -4
F11 F 0.5849(13) 0.9418(11) 0.7074(7) 0.173(5) Uani 0.50 1 d PDU D -4
F12 F 0.7428(6) 1.0138(12) 0.7844(7) 0.142(4) Uani 0.50 1 d PDU D -4

loop_
_atom_site_aniso_label
_atom_site_aniso_U_11
_atom_site_aniso_U_22
_atom_site_aniso_U_33
_atom_site_aniso_U_23
_atom_site_aniso_U_13
_atom_site_aniso_U_12
N1 0.083(3) 0.085(3) 0.081(3) 0.021(2) -0.034(2) -0.039(2)
C1 0.120(11) 0.19(2) 0.102(6) -0.045(9) -0.020(7) -0.077(15)
C2 0.178(18) 0.175(19) 0.118(8) -0.004(11) -0.040(10) -0.123(17)
C3 0.227(19) 0.18(3) 0.080(6) 0.006(9) 0.007(9) -0.06(2)
C4 0.129(11) 0.151(13) 0.178(14) -0.017(11) -0.021(10) -0.025(8)
C5 0.119(8) 0.133(9) 0.106(8) -0.004(6) -0.030(6) -0.016(7)
C6 0.119(10) 0.27(2) 0.106(9) -0.059(11) -0.019(8) -0.012(11)
C7 0.22(2) 0.240(13) 0.121(10) 0.009(11) -0.031(10) -0.159(15)
N1' 0.083(3) 0.085(3) 0.081(3) 0.021(2) -0.034(2) -0.039(2)
C1' 0.120(11) 0.19(2) 0.102(6) -0.045(9) -0.020(7) -0.077(15)
C2' 0.178(18) 0.175(19) 0.118(8) -0.004(11) -0.040(10) -0.123(17)
C3' 0.227(19) 0.18(3) 0.080(6) 0.006(9) 0.007(9) -0.06(2)
C4' 0.129(11) 0.151(13) 0.178(14) -0.017(11) -0.021(10) -0.025(8)
C5' 0.119(8) 0.133(9) 0.106(8) -0.004(6) -0.030(6) -0.016(7)
C6' 0.119(10) 0.27(2) 0.106(9) -0.059(11) -0.019(8) -0.012(11)
C7' 0.22(2) 0.240(13) 0.121(10) 0.009(11) -0.031(10) -0.159(15)
F1 0.126(6) 0.126(5) 0.083(3) 0.033(3) -0.031(4) -0.038(4)
F2 0.168(7) 0.090(3) 0.117(5) 0.001(4) -0.062(5) -0.042(4)
F3 0.066(2) 0.149(6) 0.119(5) 0.029(5) -0.024(3) -0.017(2)
C8 0.083(2) 0.090(2) 0.076(2) 0.016(2) -0.022(2) -0.0380(18)
S1 0.0590(9) 0.091(2) 0.0587(9) 0.0014(13) -0.0117(7) -0.0346(12)
O1 0.149(7) 0.113(4) 0.057(3) -0.008(4) -0.027(4) -0.063(5)
O2 0.066(2) 0.118(6) 0.153(6) 0.035(6) -0.002(4) -0.046(3)
N2 0.076(4) 0.094(4) 0.063(2) 0.013(3) -0.034(3) -0.049(4)
O3 0.053(4) 0.142(6) 0.125(5) 0.011(5) -0.034(3) -0.045(3)
O4 0.126(7) 0.133(5) 0.059(2) -0.001(3) 0.005(3) -0.027(5)
S2 0.0590(9) 0.091(2) 0.0587(9) 0.0014(13) -0.0117(7) -0.0346(12)
C9 0.083(2) 0.090(2) 0.076(2) 0.016(2) -0.022(2) -0.0380(18)
F4 0.153(7) 0.103(4) 0.103(3) -0.024(4) 0.000(4) -0.034(4)
F5 0.131(6) 0.142(6) 0.179(7) 0.060(6) -0.102(6) -0.047(4)
F6 0.154(7) 0.109(4) 0.157(6) 0.028(5) -0.015(5) -0.080(5)
F7 0.102(5) 0.128(3) 0.073(5) -0.022(3) -0.002(3) -0.021(3)
F8 0.170(8) 0.242(10) 0.101(6) 0.041(7) -0.010(4) -0.147(9)
F9 0.168(9) 0.208(9) 0.085(2) 0.045(6) -0.056(5) -0.068(7)
C10 0.100(3) 0.125(3) 0.0710(18) 0.0147(18) -0.0219(14) -0.055(3)
S3 0.0631(8) 0.0673(8) 0.0814(9) 0.0031(6) -0.0243(6) -0.0176(6)
O5 0.054(3) 0.106(4) 0.107(5) -0.004(4) -0.026(2) -0.026(3)
O6 0.150(8) 0.068(2) 0.158(8) 0.021(3) -0.056(5) -0.017(3)
N3 0.077(4) 0.073(3) 0.074(3) 0.006(3) -0.026(3) -0.041(3)
O7 0.152(7) 0.052(3) 0.113(5) 0.001(3) -0.062(5) -0.019(4)
O8 0.080(3) 0.176(8) 0.116(6) 0.026(6) -0.051(3) -0.026(5)
S4 0.0631(8) 0.0673(8) 0.0814(9) 0.0031(6) -0.0243(6) -0.0176(6)
C11 0.100(3) 0.125(3) 0.0710(18) 0.0147(18) -0.0219(14) -0.055(3)
F10 0.211(10) 0.219(8) 0.113(6) 0.094(7) -0.072(6) -0.122(8)
F11 0.213(12) 0.222(9) 0.088(7) -0.050(6) 0.021(6) -0.133(10)
F12 0.078(2) 0.215(10) 0.123(7) 0.039(6) -0.005(2) -0.064(5)

loop_
_atom_type_symbol
_atom_type_description
_atom_type_scat_dispersion_real
_atom_type_scat_dispersion_imag
_atom_type_scat_source
C C 0.0033 0.0016 'International Tables Vol C Tables 4.2.6.8 and 6.1.1.4'
H H 0.0000 0.0000 'International Tables Vol C Tables 4.2.6.8 and 6.1.1.4'
N N 0.0061 0.0033 'International Tables Vol C Tables 4.2.6.8 and 6.1.1.4'
O O 0.0106 0.0060 'International Tables Vol C Tables 4.2.6.8 and 6.1.1.4'
F F 0.0171 0.0103 'International Tables Vol C Tables 4.2.6.8 and 6.1.1.4'
S S 0.1246 0.1234 'International Tables Vol C Tables 4.2.6.8 and 6.1.1.4'

loop_
_geom_angle_atom_site_label_1
_geom_angle_atom_site_label_2
_geom_angle_atom_site_label_3
_geom_angle
C1 N1 C4 113.9(7)
C1 N1 C6 122.6(9)
C4 N1 C6 108.5(12)
C1 N1 C5 100.4(14)
C4 N1 C5 103.9(9)
C6 N1 C5 105.0(8)
N1 C1 C2 107.2(7)
N1 C1 H1A 110.3
C2 C1 H1A 110.3
N1 C1 H1B 110.3
C2 C1 H1B 110.3
H1A C1 H1B 108.5
C1 C2 C3 105.7(10)
C1 C2 H2A 110.6
C3 C2 H2A 110.6
C1 C2 H2B 110.6
C3 C2 H2B 110.6
H2A C2 H2B 108.7
C2 C3 C4 108.8(10)
C2 C3 H3A 109.9
C4 C3 H3A 109.9
C2 C3 H3B 109.9
C4 C3 H3B 109.9
H3A C3 H3B 108.3
N1 C4 C3 100.6(9)
N1 C4 H4A 111.7
C3 C4 H4A 111.7
N1 C4 H4B 111.7
C3 C4 H4B 111.7
H4A C4 H4B 109.4
C7 C6 N1 109.4(14)
C7 C6 H6A 109.8
N1 C6 H6A 109.8
C7 C6 H6B 109.8
N1 C6 H6B 109.8
H6A C6 H6B 108.2
C1' N1' C4' 113.0(8)
C1' N1' C6' 122.9(9)
C4' N1' C6' 109.0(12)
C1' N1' C5' 100.5(14)
C4' N1' C5' 103.9(9)
C6' N1' C5' 105.0(8)
N1' C1' C2' 106.5(7)
N1' C1' H1C 110.4
C2' C1' H1C 110.4
N1' C1' H1D 110.4
C2' C1' H1D 110.4
H1C C1' H1D 108.6
C1' C2' C3' 105.6(9)
C1' C2' H2C 110.6
C3' C2' H2C 110.6
C1' C2' H2D 110.6
C3' C2' H2D 110.6
H2C C2' H2D 108.7
C2' C3' C4' 108.9(10)
C2' C3' H3C 109.9
C4' C3' H3C 109.9
C2' C3' H3D 109.9
C4' C3' H3D 109.9
H3C C3' H3D 108.3
N1' C4' C3' 100.1(9)
N1' C4' H4C 111.7
C3' C4' H4C 111.7
N1' C4' H4D 111.7
C3' C4' H4D 111.7
H4C C4' H4D 109.5
N1' C5' H5D 109.5
N1' C5' H5E 109.5
H5D C5' H5E 109.5
N1' C5' H5F 109.5
H5D C5' H5F 109.5
H5E C5' H5F 109.5
C7' C6' N1' 109.4(14)
C7' C6' H6C 109.8
N1' C6' H6C 109.8
C7' C6' H6D 109.8
N1' C6' H6D 109.8
H6C C6' H6D 108.2
C6' C7' H7D 109.5
C6' C7' H7E 109.5
H7D C7' H7E 109.5
C6' C7' H7F 109.5
H7D C7' H7F 109.5
H7E C7' H7F 109.5
F3 C8 F1 108.6(3)
F3 C8 F2 108.3(3)
F1 C8 F2 108.3(3)
F3 C8 S1 110.7(3)
F1 C8 S1 110.5(3)
F2 C8 S1 110.4(3)
O1 S1 O2 115.0(4)
O1 S1 N2 114.7(2)
O2 S1 N2 113.7(2)
O1 S1 C8 104.4(2)
O2 S1 C8 103.9(2)
N2 S1 C8 103.38(15)
S2 N2 S1 130.3(3)
O3 S2 O4 115.0(4)
O3 S2 N2 114.3(2)
O4 S2 N2 113.8(2)
O3 S2 C9 104.3(2)
O4 S2 C9 104.1(2)
N2 S2 C9 103.54(16)
F4 C9 F6 108.5(3)
F4 C9 F5 108.3(3)
F6 C9 F5 108.3(3)
F4 C9 S2 110.7(3)
F6 C9 S2 110.6(3)
F5 C9 S2 110.4(3)
F8 C10 F7 108.4(3)
F8 C10 F9 108.3(3)
F7 C10 F9 108.3(3)
F8 C10 S3 110.7(3)
F7 C10 S3 110.5(3)
F9 C10 S3 110.5(3)
O6 S3 O5 114.9(4)
O6 S3 N3 114.0(3)
O5 S3 N3 114.5(2)
O6 S3 C10 104.1(2)
O5 S3 C10 103.9(2)
N3 S3 C10 103.59(16)
S3 N3 S4 130.2(2)
O7 S4 O8 115.1(4)
O7 S4 N3 114.6(2)
O8 S4 N3 113.7(3)
O7 S4 C11 104.2(2)
O8 S4 C11 103.7(2)
N3 S4 C11 103.44(16)
F12 C11 F10 108.4(3)
F12 C11 F11 108.4(3)
F10 C11 F11 108.5(3)
F12 C11 S4 110.7(3)
F10 C11 S4 110.3(3)
F11 C11 S4 110.4(3)

loop_
_geom_bond_atom_site_label_1
_geom_bond_atom_site_label_2
_geom_bond_distance
N1 C1 1.450(9)
N1 C4 1.470(12)
N1 C6 1.520(12)
N1 C5 1.537(16)
C1 C2 1.480(11)
C1 H1A 0.9800
C1 H1B 0.9800
C2 C3 1.498(15)
C2 H2A 0.9800
C2 H2B 0.9800
C3 C4 1.601(13)
C3 H3A 0.9800
C3 H3B 0.9800
C4 H4A 0.9800
C4 H4B 0.9800
C5 H5A 0.9700
C5 H5B 0.9700
C5 H5C 0.9700
C6 C7 1.50(2)
C6 H6A 0.9800
C6 H6B 0.9800
C7 H7A 0.9700
C7 H7B 0.9700
C7 H7C 0.9700
N1' C1' 1.451(9)
N1' C4' 1.471(12)
N1' C6' 1.518(12)
N1' C5' 1.537(17)
C1' C2' 1.481(11)
C1' H1C 0.9800
C1' H1D 0.9800
C2' C3' 1.498(15)
C2' H2C 0.9800
C2' H2D 0.9800
C3' C4' 1.603(13)
C3' H3C 0.9800
C3' H3D 0.9800
C4' H4C 0.9800
C4' H4D 0.9800
C5' H5D 0.9700
C5' H5E 0.9700
C5' H5F 0.9700
C6' C7' 1.51(2)
C6' H6C 0.9800
C6' H6D 0.9800
C7' H7D 0.9700
C7' H7E 0.9700
C7' H7F 0.9700
F1 C8 1.301(3)
F2 C8 1.302(3)
F3 C8 1.301(3)
C8 S1 1.828(5)
S1 O1 1.414(3)
S1 O2 1.415(3)
S1 N2 1.535(2)
N2 S2 1.534(2)
O3 S2 1.414(3)
O4 S2 1.415(3)
S2 C9 1.827(5)
C9 F4 1.301(3)
C9 F6 1.302(3)
C9 F5 1.302(3)
F7 C10 1.301(3)
F8 C10 1.301(3)
F9 C10 1.302(3)
C10 S3 1.828(5)
S3 O6 1.414(3)
S3 O5 1.415(3)
S3 N3 1.533(2)
N3 S4 1.533(2)
O7 S4 1.413(3)
O8 S4 1.415(3)
S4 C11 1.829(5)
C11 F12 1.300(3)
C11 F10 1.301(3)
C11 F11 1.301(3)

loop_
_geom_torsion_atom_site_label_1
_geom_torsion_atom_site_label_2
_geom_torsion_atom_site_label_3
_geom_torsion_atom_site_label_4
_geom_torsion
C4 N1 C1 C2 -18(2)
C6 N1 C1 C2 -152.0(15)
C5 N1 C1 C2 92.6(16)
N1 C1 C2 C3 20(2)
C1 C2 C3 C4 -15(2)
C1 N1 C4 C3 8(2)
C6 N1 C4 C3 148.2(16)
C5 N1 C4 C3 -100.4(15)
C2 C3 C4 N1 5(2)
C1 N1 C6 C7 -45(2)
C4 N1 C6 C7 178(2)
C5 N1 C6 C7 68(2)
C4' N1' C1' C2' 25.7(19)
C6' N1' C1' C2' 159.9(17)
C5' N1' C1' C2' -84.4(15)
N1' C1' C2' C3' -22(2)
C1' C2' C3' C4' 11(2)
C1' N1' C4' C3' -17.3(19)
C6' N1' C4' C3' -157.8(16)
C5' N1' C4' C3' 90.6(15)
C2' C3' C4' N1' 3(2)
C1' N1' C6' C7' 67(3)
C4' N1' C6' C7' -157(2)
C5' N1' C6' C7' -46(2)
F3 C8 S1 O1 -60.4(4)
F1 C8 S1 O1 60.0(4)
F2 C8 S1 O1 179.7(4)
F3 C8 S1 O2 178.8(4)
F1 C8 S1 O2 -60.9(4)
F2 C8 S1 O2 58.9(4)
F3 C8 S1 N2 59.8(4)
F1 C8 S1 N2 -179.8(4)
F2 C8 S1 N2 -60.0(4)
O1 S1 N2 S2 19.2(4)
O2 S1 N2 S2 154.3(4)
C8 S1 N2 S2 -93.8(3)
S1 N2 S2 O3 18.2(4)
S1 N2 S2 O4 153.0(4)
S1 N2 S2 C9 -94.6(3)
O3 S2 C9 F4 -58.8(5)
O4 S2 C9 F4 -179.7(5)
N2 S2 C9 F4 61.1(4)
O3 S2 C9 F6 61.4(4)
O4 S2 C9 F6 -59.5(5)
N2 S2 C9 F6 -178.7(4)
O3 S2 C9 F5 -178.8(4)
O4 S2 C9 F5 60.4(5)
N2 S2 C9 F5 -58.9(4)
F8 C10 S3 O6 -58.7(5)
F7 C10 S3 O6 -178.9(5)
F9 C10 S3 O6 61.3(5)
F8 C10 S3 O5 -179.3(5)
F7 C10 S3 O5 60.5(5)
F9 C10 S3 O5 -59.3(5)
F8 C10 S3 N3 60.8(5)
F7 C10 S3 N3 -59.4(5)
F9 C10 S3 N3 -179.3(5)
O6 S3 N3 S4 -156.8(4)
O5 S3 N3 S4 -21.7(4)
C10 S3 N3 S4 90.7(4)
S3 N3 S4 O7 -20.8(4)
S3 N3 S4 O8 -156.2(4)
S3 N3 S4 C11 92.0(4)
O7 S4 C11 F12 58.7(6)
O8 S4 C11 F12 179.6(6)
N3 S4 C11 F12 -61.5(5)
O7 S4 C11 F10 -61.3(6)
O8 S4 C11 F10 59.6(6)
N3 S4 C11 F10 178.6(5)
O7 S4 C11 F11 178.8(6)
O8 S4 C11 F11 -60.3(6)
N3 S4 C11 F11 58.7(5)
